data_4101218
_journal_name_full 'Journal of the American Chemical Society'
_journal_paper_doi 10.1021/ja058652g
_journal_year 2006
_chemical_formula_moiety '2(C18 H36 K N2 O6), C Ge9 Ni2 O, C7 H8'
_chemical_formula_sum 'C44 H80 Ge9 K2 N4 Ni2 O13'
_chemical_formula_weight 1722.05
_space_group_IT_number 176
_space_group_name_Hall '-P 6c'
_space_group_name_H-M_alt 'P 63/m'
_symmetry_cell_setting hexagonal
_symmetry_space_group_name_Hall '-P 6c'
_symmetry_space_group_name_H-M 'P 63/m'
_cell_angle_alpha 90.00
_cell_angle_beta 90.00
_cell_angle_gamma 120.00
_cell_formula_units_Z 2
_cell_length_a 11.9064(15)
_cell_length_b 11.9064(15)
_cell_length_c 25.724(7)
_cell_measurement_temperature 100(2)
_cell_volume 3158.1(10)
_diffrn_ambient_temperature 100(2)
_exptl_crystal_density_diffrn 1.811
_cod_depositor_comments
;
The following automatic conversions were performed:
'_symmetry_cell_setting' value 'Hexagonal' changed to 'hexagonal'
according to '/home/saulius/struct/CIF-dictionaries/cif_core.dic'
dictionary named 'cif_core.dic' version 2.4.1 from 2010-06-29.

Automatic conversion script
Id: cif_fix_enum 1527 2010-12-29 10:47:43Z saulius 
;
_cod_database_code 4101218

loop_
_symmetry_equiv_pos_as_xyz
'x, y, z'
'-y, x-y, z'
'-x+y, -x, z'
'-x, -y, z+1/2'
'y, -x+y, z+1/2'
'x-y, x, z+1/2'
'-x, -y, -z'
'y, -x+y, -z'
'x-y, x, -z'
'x, y, -z-1/2'
'-y, x-y, -z-1/2'
'-x+y, -x, -z-1/2'

loop_
_atom_site_label
_atom_site_type_symbol
_atom_site_fract_x
_atom_site_fract_y
_atom_site_fract_z
_atom_site_U_iso_or_equiv
_atom_site_adp_type
_atom_site_occupancy
_atom_site_symmetry_multiplicity
_atom_site_calc_flag
_atom_site_refinement_flags
_atom_site_disorder_assembly
_atom_site_disorder_group
Ni1 Ni 1.0000 1.0000 0.23948(11) 0.0294(11) Uani 0.50 3 d SP . .
Ni2 Ni 1.0000 1.0000 0.14820(11) 0.0464(8) Uani 0.50 3 d SP . .
Ge1 Ge 0.91297(14) 0.76806(11) 0.2500 0.0542(4) Uani 1 2 d S . .
Ge2 Ge 0.8525(2) 0.9068(3) 0.18618(11) 0.0376(6) Uani 0.50 1 d P . .
Ge3 Ge 0.8037(3) 0.8751(3) 0.19612(12) 0.0514(8) Uani 0.50 1 d P . .
C1 C 1.0000 1.0000 0.0816(8) 0.034(5) Uani 0.50 3 d SP . .
O1 O 1.0000 1.0000 0.0365(6) 0.059(5) Uani 0.50 3 d SP . .
K1 K 0.6667 0.3333 0.03212(8) 0.0231(5) Uani 1 3 d S . .
N11 N 0.6667 0.3333 0.1457(4) 0.040(2) Uani 1 3 d S . .
N12 N 0.6667 0.3333 -0.0824(4) 0.031(2) Uani 1 3 d S . .
O11 O 0.8826(4) 0.5359(4) 0.08487(17) 0.0428(12) Uani 1 1 d . . .
O12 O 0.8325(4) 0.5638(4) -0.01977(18) 0.0316(10) Uani 1 1 d . . .
C11 C 0.6203(11) 0.2017(9) 0.1623(3) 0.071(3) Uani 1 1 d . . .
H5A H 0.6358 0.2043 0.2002 0.085 Uiso 1 1 calc R . .
H5B H 0.5252 0.1538 0.1573 0.085 Uiso 1 1 calc R . .
C12 C 0.8741(9) 0.5427(10) 0.1399(3) 0.076(3) Uani 1 1 d . . .
H6A H 0.9624 0.5846 0.1550 0.092 Uiso 1 1 calc R . .
H6B H 0.8354 0.5971 0.1485 0.092 Uiso 1 1 calc R . .
C13 C 0.9198(6) 0.6576(7) 0.0626(3) 0.0427(18) Uani 1 1 d . . .
H1A H 0.9976 0.7259 0.0805 0.051 Uiso 1 1 calc R . .
H1B H 0.8489 0.6776 0.0666 0.051 Uiso 1 1 calc R . .
C14 C 0.9484(6) 0.6554(6) 0.0068(3) 0.0410(17) Uani 1 1 d . . .
H3A H 0.9817 0.7428 -0.0084 0.049 Uiso 1 1 calc R . .
H3B H 1.0159 0.6306 0.0026 0.049 Uiso 1 1 calc R . .
C15 C 0.8575(6) 0.5569(6) -0.0737(3) 0.0351(15) Uani 1 1 d . . .
H4A H 0.9176 0.5227 -0.0777 0.042 Uiso 1 1 calc R . .
H4B H 0.8989 0.6448 -0.0892 0.042 Uiso 1 1 calc R . .
C16 C 0.7374(6) 0.2678(6) -0.1013(2) 0.0340(14) Uani 1 1 d . . .
H2A H 0.8317 0.3272 -0.0966 0.041 Uiso 1 1 calc R . .
H2B H 0.7208 0.2503 -0.1389 0.041 Uiso 1 1 calc R . .
C1S C 0.610(2) 0.1966(10) 0.7500 0.19(2) Uani 1 2 d SD . .
H99 H 0.574(5) 0.1071(15) 0.7500 0.227 Uiso 0.67 2 d SPD . .
C2S C 0.533(2) 0.254(3) 0.7500 0.169(15) Uani 1 2 d SD . .
H12 H 0.4410 0.2001 0.7500 0.203 Uiso 1 2 calc SR . .
C3S C 0.546(7) 0.0363(15) 0.7500 0.33(9) Uiso 0.33 2 d SPD . .
H13A H 0.4512 -0.0053 0.7500 0.497 Uiso 0.33 2 calc SPR . .
H13B H 0.5745 0.0100 0.7811 0.497 Uiso 0.33 1 calc PR . .
H13C H 0.5745 0.0100 0.7189 0.497 Uiso 0.33 1 calc PR . .

loop_
_atom_site_aniso_label
_atom_site_aniso_U_11
_atom_site_aniso_U_22
_atom_site_aniso_U_33
_atom_site_aniso_U_23
_atom_site_aniso_U_13
_atom_site_aniso_U_12
Ni1 0.0337(8) 0.0337(8) 0.021(3) 0.000 0.000 0.0168(4)
Ni2 0.0635(13) 0.0635(13) 0.0122(13) 0.000 0.000 0.0317(7)
Ge1 0.0843(10) 0.0335(6) 0.0377(6) 0.000 0.000 0.0243(6)
Ge2 0.0415(16) 0.0453(14) 0.0201(11) -0.0033(9) -0.0074(10) 0.0172(12)
Ge3 0.0435(17) 0.0635(18) 0.0308(14) -0.0053(11) -0.0084(11) 0.0143(14)
C1 0.039(7) 0.039(7) 0.024(12) 0.000 0.000 0.019(4)
O1 0.080(9) 0.080(9) 0.017(9) 0.000 0.000 0.040(4)
K1 0.0225(6) 0.0225(6) 0.0243(10) 0.000 0.000 0.0113(3)
N11 0.049(4) 0.049(4) 0.023(5) 0.000 0.000 0.0245(18)
N12 0.032(3) 0.032(3) 0.030(5) 0.000 0.000 0.0159(15)
O11 0.040(3) 0.039(3) 0.028(2) -0.017(2) 0.000(2) 0.003(2)
O12 0.020(2) 0.025(2) 0.044(3) -0.0005(19) -0.0008(18) 0.0069(17)
C11 0.131(9) 0.066(6) 0.021(3) 0.017(4) 0.021(4) 0.052(6)
C12 0.064(6) 0.087(7) 0.031(4) -0.027(4) 0.003(4) 0.003(5)
C13 0.028(3) 0.036(4) 0.064(5) -0.029(3) -0.019(3) 0.016(3)
C14 0.023(3) 0.023(3) 0.070(5) -0.002(3) -0.011(3) 0.006(3)
C15 0.032(3) 0.034(3) 0.041(4) 0.012(3) 0.010(3) 0.018(3)
C16 0.036(3) 0.038(3) 0.032(3) -0.002(3) 0.005(3) 0.021(3)
C1S 0.074(14) 0.37(5) 0.041(10) 0.000 0.000 0.05(2)
C2S 0.087(14) 0.34(5) 0.027(8) 0.000 0.000 0.07(2)

loop_
_geom_bond_atom_site_label_1
_geom_bond_atom_site_label_2
_geom_bond_distance
_geom_bond_site_symmetry_2
_geom_bond_publ_flag
Ni1 Ni1 0.541(6) 10_556 ?
Ni1 Ge2 2.061(3) . ?
Ni1 Ge2 2.061(3) 2_765 ?
Ni1 Ge2 2.061(3) 3_675 ?
Ni1 Ge3 2.333(3) . ?
Ni1 Ge3 2.333(3) 2_765 ?
Ni1 Ge3 2.333(3) 3_675 ?
Ni1 Ni2 2.348(4) . ?
Ni1 Ge1 2.4314(12) 2_765 ?
Ni1 Ge1 2.4314(12) . ?
Ni1 Ge1 2.4314(12) 3_675 ?
Ni1 Ge2 2.455(4) 12_676 ?
Ni2 C1 1.71(2) . ?
Ni2 Ge2 1.823(3) 3_675 ?
Ni2 Ge2 1.823(3) 2_765 ?
Ni2 Ge2 1.823(3) . ?
Ni2 Ge3 2.391(3) 3_675 ?
Ni2 Ge3 2.391(3) 2_765 ?
Ni2 Ge3 2.391(3) . ?
Ni2 Ni1 2.889(4) 10_556 ?
Ni2 Ge3 4.498(4) 12_676 ?
Ni2 Ge3 4.498(4) 11_766 ?
Ni2 Ge3 4.498(4) 10_556 ?
Ge1 Ni1 2.4314(12) 10_556 ?
Ge1 Ge3 2.626(4) . ?
Ge1 Ge3 2.626(4) 10_556 ?
Ge1 Ge3 2.668(4) 11_766 ?
Ge1 Ge3 2.668(4) 2_765 ?
Ge1 Ge2 2.671(3) . ?
Ge1 Ge2 2.671(3) 10_556 ?
Ge1 Ge2 2.689(3) 11_766 ?
Ge1 Ge2 2.689(3) 2_765 ?
Ge1 Ge2 4.282(3) 12_676 ?
Ge1 Ge2 4.282(3) 3_675 ?
Ge2 Ge3 0.571(2) . ?
Ge2 Ni1 2.455(4) 10_556 ?
Ge2 Ge2 2.665(4) 3_675 ?
Ge2 Ge2 2.665(4) 2_765 ?
Ge2 Ge1 2.689(3) 3_675 ?
Ge2 Ge3 3.070(3) 10_556 ?
Ge2 C1 3.100(19) . ?
Ge2 Ge3 3.123(5) 3_675 ?
Ge2 Ge3 3.133(5) 2_765 ?
Ge3 Ni1 2.635(4) 10_556 ?
Ge3 Ge1 2.668(4) 3_675 ?
Ge3 Ge3 2.772(6) 10_556 ?
Ge3 Ge2 3.070(3) 10_556 ?
Ge3 Ge2 3.123(5) 2_765 ?
Ge3 Ge2 3.133(5) 3_675 ?
Ge3 Ge3 3.549(5) 3_675 ?
Ge3 Ge3 3.549(5) 2_765 ?
C1 O1 1.16(3) . ?
C1 Ge2 3.100(19) 3_675 ?
C1 Ge2 3.100(19) 2_765 ?
C1 Ge3 3.589(18) 3_675 ?
C1 Ge3 3.589(18) 2_765 ?
O1 Ge2 4.147(15) 3_675 ?
O1 Ge2 4.147(15) 2_765 ?
K1 O12 2.791(4) 3_665 ?
K1 O12 2.791(4) 2_655 ?
K1 O12 2.791(4) . ?
K1 O11 2.841(4) 3_665 ?
K1 O11 2.841(4) . ?
K1 O11 2.841(4) 2_655 ?
K1 N11 2.922(9) . ?
K1 N12 2.946(9) . ?
N11 C11 1.441(9) . ?
N11 C11 1.441(9) 2_655 ?
N11 C11 1.441(9) 3_665 ?
N12 C16 1.487(7) . ?
N12 C16 1.487(7) 3_665 ?
N12 C16 1.487(7) 2_655 ?
O11 C13 1.408(9) . ?
O11 C12 1.424(9) . ?
O12 C15 1.429(8) . ?
O12 C14 1.433(7) . ?
C11 C12 1.413(13) 3_665 ?
C11 H5A 0.9900 . ?
C11 H5B 0.9900 . ?
C12 C11 1.413(13) 2_655 ?
C12 H6A 0.9900 . ?
C12 H6B 0.9900 . ?
C13 C14 1.479(11) . ?
C13 H1A 0.9900 . ?
C13 H1B 0.9900 . ?
C14 H3A 0.9900 . ?
C14 H3B 0.9900 . ?
C15 C16 1.503(9) 2_655 ?
C15 Ge3 4.097(7) 9_655 ?
C15 Ge2 4.262(7) 9_655 ?
C15 H4A 0.9900 . ?
C15 H4B 0.9900 . ?
C16 C15 1.503(9) 3_665 ?
C16 Ge3 4.236(7) 8 ?
C16 H2A 0.9900 . ?
C16 H2B 0.9900 . ?
C1S C2S 1.399(17) . ?
C1S C2S 1.41(3) 2_655 ?
C1S C3S 1.663(14) . ?
C1S H99 0.929(15) . ?
C2S C1S 1.41(3) 3_665 ?
C2S Ge3 3.763(19) 4_665 ?
C2S Ge3 3.763(19) 7_666 ?
C2S H12 0.9500 . ?
C3S Ge3 3.98(7) 5 ?
C3S Ge3 3.98(7) 8_556 ?
C3S H99 0.735(19) . ?
C3S H13A 0.9800 . ?
C3S H13B 0.9800 . ?
C3S H13C 0.9800 . ?
